data_2217939
loop_
_publ_author_name
'Khan, Muhammad Naeem'
'Tahir, M. Nawaz'
'Khan, Misbahul Ain'
'Khan, Islam Ullah'
'Arshad, Muhammad Nadeem'

_publ_section_title
;
 7-Nitro-5<i>H</i>-1-benzothiopyrano[2,3-<i>b</i>]pyridin-5-one
;
_journal_coeditor_code HK2433
_journal_issue 4
_journal_name_full 'Acta Crystallographica Section E'
_journal_page_first o730
_journal_paper_doi 10.1107/S1600536808007150
_journal_volume 64
_journal_year 2008
_chemical_formula_iupac 'C12 H6 N2 O3 S'
_chemical_formula_moiety 'C12 H6 N2 O3 S'
_chemical_formula_sum 'C12 H6 N2 O3 S'
_chemical_formula_weight 258.25
_chemical_name_common
;
7-Nitro-5H-thiochromeno[2,3-b]pyridin-5-one
;
_chemical_name_systematic
;
7-Nitro-5H-1-benzothiopyrano[2,3-b]pyridin-5-one
;
_space_group_IT_number 29
_symmetry_cell_setting orthorhombic
_symmetry_space_group_name_Hall 'P 2c -2ac'
_symmetry_space_group_name_H-M 'P c a 21'
_atom_sites_solution_hydrogens geom
_atom_sites_solution_primary direct
_atom_sites_solution_secondary difmap
_audit_creation_method SHELXL-97
_cell_angle_alpha 90.00
_cell_angle_beta 90.00
_cell_angle_gamma 90.00
_cell_formula_units_Z 4
_cell_length_a 24.822(2)
_cell_length_b 3.8884(2)
_cell_length_c 10.8505(7)
_cell_measurement_reflns_used 1444
_cell_measurement_temperature 296(2)
_cell_measurement_theta_max 29.18
_cell_measurement_theta_min 1.69
_cell_volume 1047.27(12)
_computing_cell_refinement 'APEX2 (Bruker, 2007)'
_computing_data_collection 'APEX2 (Bruker, 2007)'
_computing_data_reduction 'SAINT (Bruker, 2007)'
_computing_molecular_graphics 'ORTEP-3 for Windows (Farrugia, 1997) and PLATON (Spek, 2003)'
_computing_publication_material
;
WinGX (Farrugia, 1999) and PLATON (Spek, 2003)
;
_computing_structure_refinement 'SHELXL97 (Sheldrick, 2008)'
_computing_structure_solution 'SHELXS97 (Sheldrick, 2008)'
_diffrn_ambient_temperature 296(2)
_diffrn_detector_area_resol_mean 7.5
_diffrn_measured_fraction_theta_full 0.974
_diffrn_measured_fraction_theta_max 0.974
_diffrn_measurement_device_type 'Bruker KappaAPEXII CCD'
_diffrn_measurement_method \w
_diffrn_radiation_monochromator graphite
_diffrn_radiation_source 'fine-focus sealed tube'
_diffrn_radiation_type MoK\a
_diffrn_radiation_wavelength 0.71073
_diffrn_reflns_av_R_equivalents 0.0308
_diffrn_reflns_av_sigmaI/netI 0.0409
_diffrn_reflns_limit_h_max 32
_diffrn_reflns_limit_h_min -31
_diffrn_reflns_limit_k_max 5
_diffrn_reflns_limit_k_min -5
_diffrn_reflns_limit_l_max 13
_diffrn_reflns_limit_l_min -14
_diffrn_reflns_number 6571
_diffrn_reflns_theta_full 29.09
_diffrn_reflns_theta_max 29.09
_diffrn_reflns_theta_min 2.49
_exptl_absorpt_coefficient_mu 0.310
_exptl_absorpt_correction_T_max 0.9757
_exptl_absorpt_correction_T_min 0.9266
_exptl_absorpt_correction_type multi-scan
_exptl_absorpt_process_details '(SADABS; Bruker, 2005)'
_exptl_crystal_colour 'light yellow'
_exptl_crystal_density_diffrn 1.638
_exptl_crystal_density_method 'not measured'
_exptl_crystal_description prismatic
_exptl_crystal_F_000 528
_exptl_crystal_size_max 0.25
_exptl_crystal_size_mid 0.12
_exptl_crystal_size_min 0.08
_refine_diff_density_max 0.214
_refine_diff_density_min -0.208
_refine_ls_abs_structure_details 'Flack (1983), 1047 Friedel pairs'
_refine_ls_abs_structure_Flack 0.03(8)
_refine_ls_extinction_method none
_refine_ls_goodness_of_fit_ref 1.020
_refine_ls_hydrogen_treatment constr
_refine_ls_matrix_type full
_refine_ls_number_parameters 163
_refine_ls_number_reflns 2491
_refine_ls_number_restraints 1
_refine_ls_restrained_S_all 1.020
_refine_ls_R_factor_all 0.0498
_refine_ls_R_factor_gt 0.0363
_refine_ls_shift/su_max 0.000
_refine_ls_shift/su_mean 0.000
_refine_ls_structure_factor_coef Fsqd
_refine_ls_weighting_details 'calc w=1/[\s^2^(Fo^2^)+(0.0408P)^2^] where P=(Fo^2^+2Fc^2^)/3'
_refine_ls_weighting_scheme calc
_refine_ls_wR_factor_gt 0.0769
_refine_ls_wR_factor_ref 0.0827
_reflns_number_gt 2038
_reflns_number_total 2491
_reflns_threshold_expression I>2\s(I)
_cod_data_source_file hk2433.cif
_cod_data_source_block I
_cod_original_cell_volume 1047.28(12)
_cod_database_code 2217939
_cod_database_fobs_code 2217939

loop_
_symmetry_equiv_pos_as_xyz
'x, y, z'
'-x, -y, z+1/2'
'-x+1/2, y, z+1/2'
'x+1/2, -y, z'

loop_
_atom_site_type_symbol
_atom_site_label
_atom_site_fract_x
_atom_site_fract_y
_atom_site_fract_z
_atom_site_U_iso_or_equiv
_atom_site_adp_type
_atom_site_calc_flag
_atom_site_refinement_flags
_atom_site_occupancy
S S1 0.39024(2) 0.42115(12) 0.39781(5) 0.03676(14) Uani d . 1
O O1 0.12993(7) 0.2278(5) 0.3058(2) 0.0694(6) Uani d . 1
O O2 0.15811(8) -0.0812(6) 0.1535(2) 0.0660(6) Uani d . 1
O O3 0.34609(7) -0.1679(5) 0.06332(15) 0.0491(5) Uani d . 1
N N1 0.16584(8) 0.1026(5) 0.2436(2) 0.0433(5) Uani d . 1
N N2 0.48349(8) 0.3607(5) 0.3026(2) 0.0452(5) Uani d . 1
C C1 0.32646(8) 0.3151(5) 0.34578(19) 0.0285(4) Uani d . 1
C C2 0.28373(9) 0.4190(5) 0.4212(2) 0.0353(5) Uani d . 1
H H2 0.2910 0.5338 0.4946 0.042 Uiso calc R 1
C C3 0.23123(8) 0.3542(5) 0.3888(2) 0.0354(5) Uani d . 1
H H3 0.2029 0.4264 0.4384 0.042 Uiso calc R 1
C C4 0.22173(9) 0.1777(5) 0.2796(2) 0.0336(5) Uani d . 1
C C5 0.26260(9) 0.0689(5) 0.2047(2) 0.0321(5) Uani d . 1
H H5 0.2547 -0.0517 0.1329 0.039 Uiso calc R 1
C C6 0.31604(8) 0.1380(5) 0.23549(19) 0.0282(4) Uani d . 1
C C7 0.35825(9) 0.0152(5) 0.1503(2) 0.0314(5) Uani d . 1
C C8 0.41454(9) 0.1140(5) 0.17226(19) 0.0313(4) Uani d . 1
C C9 0.45386(10) 0.0293(6) 0.0858(2) 0.0440(6) Uani d . 1
H H9 0.4444 -0.0817 0.0130 0.053 Uiso calc R 1
C C10 0.50665(11) 0.1111(6) 0.1089(3) 0.0522(7) Uani d . 1
H H10 0.5334 0.0578 0.0519 0.063 Uiso calc R 1
C C11 0.51950(10) 0.2730(7) 0.2176(3) 0.0528(7) Uani d . 1
H H11 0.5555 0.3243 0.2326 0.063 Uiso calc R 1
C C12 0.43215(9) 0.2827(5) 0.27847(19) 0.0333(5) Uani d . 1

loop_
_atom_site_aniso_label
_atom_site_aniso_U_11
_atom_site_aniso_U_22
_atom_site_aniso_U_33
_atom_site_aniso_U_12
_atom_site_aniso_U_13
_atom_site_aniso_U_23
S1 0.0323(3) 0.0429(3) 0.0350(3) -0.0032(2) -0.0032(3) -0.0060(3)
O1 0.0317(10) 0.0938(13) 0.0825(15) 0.0109(11) 0.0082(11) -0.0090(13)
O2 0.0366(11) 0.0929(15) 0.0685(14) -0.0117(10) -0.0072(11) -0.0173(12)
O3 0.0395(10) 0.0618(11) 0.0458(10) -0.0038(8) 0.0042(8) -0.0236(9)
N1 0.0265(11) 0.0552(13) 0.0481(12) 0.0024(10) 0.0022(9) 0.0093(11)
N2 0.0309(10) 0.0479(11) 0.0569(13) -0.0041(9) -0.0028(10) 0.0007(10)
C1 0.0267(10) 0.0267(9) 0.0322(10) -0.0001(8) -0.0014(9) 0.0027(8)
C2 0.0412(13) 0.0361(10) 0.0285(13) 0.0011(9) 0.0020(10) -0.0011(9)
C3 0.0311(10) 0.0384(10) 0.0366(12) 0.0055(8) 0.0114(10) 0.0004(12)
C4 0.0261(11) 0.0352(10) 0.0395(12) 0.0001(9) -0.0012(9) 0.0088(10)
C5 0.0308(12) 0.0350(10) 0.0305(10) -0.0006(9) -0.0009(9) 0.0020(9)
C6 0.0282(12) 0.0273(9) 0.0290(10) -0.0011(8) -0.0007(9) 0.0035(8)
C7 0.0307(12) 0.0349(10) 0.0285(11) -0.0004(9) 0.0023(10) 0.0008(9)
C8 0.0295(11) 0.0308(10) 0.0337(11) 0.0023(9) 0.0017(10) 0.0027(9)
C9 0.0391(14) 0.0458(12) 0.0471(14) 0.0004(11) 0.0097(11) 0.0000(11)
C10 0.0334(15) 0.0552(15) 0.0681(18) -0.0003(11) 0.0193(13) -0.0021(14)
C11 0.0279(13) 0.0528(14) 0.078(2) -0.0015(11) 0.0018(14) 0.0024(15)
C12 0.0284(12) 0.0301(10) 0.0414(12) -0.0003(9) -0.0018(10) 0.0033(9)

loop_
_atom_type_symbol
_atom_type_description
_atom_type_scat_dispersion_real
_atom_type_scat_dispersion_imag
_atom_type_scat_source
C C 0.0033 0.0016 'International Tables Vol C Tables 4.2.6.8 and 6.1.1.4'
H H 0.0000 0.0000 'International Tables Vol C Tables 4.2.6.8 and 6.1.1.4'
N N 0.0061 0.0033 'International Tables Vol C Tables 4.2.6.8 and 6.1.1.4'
O O 0.0106 0.0060 'International Tables Vol C Tables 4.2.6.8 and 6.1.1.4'
S S 0.1246 0.1234 'International Tables Vol C Tables 4.2.6.8 and 6.1.1.4'

loop_
_geom_angle_atom_site_label_1
_geom_angle_atom_site_label_2
_geom_angle_atom_site_label_3
_geom_angle
C1 S1 C12 103.27(10)
O1 N1 O2 124.0(2)
O1 N1 C4 117.6(2)
O2 N1 C4 118.4(2)
C11 N2 C12 116.6(2)
C2 C1 C6 120.01(19)
C2 C1 S1 115.70(16)
C6 C1 S1 124.28(16)
C3 C2 C1 121.1(2)
C3 C2 H2 119.5
C1 C2 H2 119.5
C2 C3 C4 118.1(2)
C2 C3 H3 121.0
C4 C3 H3 121.0
C5 C4 C3 122.3(2)
C5 C4 N1 118.7(2)
C3 C4 N1 119.0(2)
C4 C5 C6 120.3(2)
C4 C5 H5 119.9
C6 C5 H5 119.9
C5 C6 C1 118.29(19)
C5 C6 C7 117.57(19)
C1 C6 C7 124.14(18)
O3 C7 C8 120.90(19)
O3 C7 C6 119.84(19)
C8 C7 C6 119.27(18)
C9 C8 C12 116.6(2)
C9 C8 C7 119.7(2)
C12 C8 C7 123.69(19)
C10 C9 C8 119.4(2)
C10 C9 H9 120.3
C8 C9 H9 120.3
C9 C10 C11 119.0(2)
C9 C10 H10 120.5
C11 C10 H10 120.5
N2 C11 C10 123.8(2)
N2 C11 H11 118.1
C10 C11 H11 118.1
N2 C12 C8 124.5(2)
N2 C12 S1 110.68(17)
C8 C12 S1 124.79(17)

loop_
_geom_bond_atom_site_label_1
_geom_bond_atom_site_label_2
_geom_bond_distance
S1 C1 1.731(2)
S1 C12 1.746(2)
N1 O1 1.219(3)
N1 O2 1.226(3)
N1 C4 1.471(3)
N2 C11 1.329(3)
C1 C2 1.400(3)
C1 C6 1.405(3)
C2 C3 1.373(3)
C2 H2 0.9300
C3 H3 0.9300
C4 C3 1.389(3)
C5 C4 1.367(3)
C5 C6 1.394(3)
C5 H5 0.9300
C7 O3 1.220(3)
C7 C8 1.469(3)
C7 C6 1.476(3)
C8 C9 1.393(3)
C9 C10 1.372(4)
C9 H9 0.9300
C10 C11 1.374(4)
C10 H10 0.9300
C11 H11 0.9300
C12 N2 1.336(3)
C12 C8 1.396(3)

loop_
_geom_hbond_atom_site_label_D
_geom_hbond_atom_site_label_H
_geom_hbond_atom_site_label_A
_geom_hbond_site_symmetry_A
_geom_hbond_distance_DH
_geom_hbond_distance_HA
_geom_hbond_distance_DA
_geom_hbond_angle_DHA
_geom_hbond_publ_flag
C3 H3 O3 3_565 0.93 2.410 3.275(3) 155.00 yes

loop_
_geom_torsion_atom_site_label_1
_geom_torsion_atom_site_label_2
_geom_torsion_atom_site_label_3
_geom_torsion_atom_site_label_4
_geom_torsion
C12 S1 C1 C2 -175.98(15)
C12 S1 C1 C6 3.75(19)
C1 S1 C12 N2 177.32(15)
C1 S1 C12 C8 -2.6(2)
O1 N1 C4 C5 -173.6(2)
O2 N1 C4 C5 6.4(3)
O1 N1 C4 C3 6.8(3)
O2 N1 C4 C3 -173.2(2)
C12 N2 C11 C10 0.2(4)
C6 C1 C2 C3 -0.7(3)
S1 C1 C2 C3 179.00(16)
S1 C1 C6 C5 179.95(15)
C2 C1 C6 C5 -0.3(3)
S1 C1 C6 C7 0.8(3)
C2 C1 C6 C7 -179.47(18)
C1 C2 C3 C4 1.0(3)
C5 C4 C3 C2 -0.1(3)
N1 C4 C3 C2 179.43(19)
C6 C5 C4 C3 -1.0(3)
C6 C5 C4 N1 179.49(18)
C4 C5 C6 C1 1.2(3)
C4 C5 C6 C7 -179.64(18)
O3 C7 C6 C5 -6.9(3)
C8 C7 C6 C5 173.52(18)
O3 C7 C6 C1 172.23(19)
C8 C7 C6 C1 -7.3(3)
O3 C7 C8 C9 7.0(3)
C6 C7 C8 C9 -173.5(2)
O3 C7 C8 C12 -171.0(2)
C6 C7 C8 C12 8.6(3)
C7 C8 C9 C10 -177.6(2)
C12 C8 C9 C10 0.5(3)
C8 C9 C10 C11 0.4(4)
C9 C10 C11 N2 -0.8(4)
S1 C12 N2 C11 -179.05(18)
C8 C12 N2 C11 0.8(3)
N2 C12 C8 C9 -1.2(3)
S1 C12 C8 C9 178.70(16)
N2 C12 C8 C7 176.82(19)
S1 C12 C8 C7 -3.3(3)

loop_
_cod_related_entry_id
_cod_related_entry_database
_cod_related_entry_code
1 ChemSpider 21118406
